data_7714559
loop_
_publ_author_name
'Letheux, Geoffrey'
'Ganesan, Parameshwari'
'Veillon, Fabien'
'Varignon, Julien'
'Perez, Olivier'
'Cardin, Julien'
'Labb&#xe9;, Christophe'
'Rogez, Guillaume'
'Ligeour, Mathilde'
'Jaffr&#xe8;s, Paul-Alain'
'Rueff, Jean-Michel'

_publ_section_title
;
 A new series of magnetic and luminescent layered hybrid materials
 obtained from thianthrene phosphonic acid:
 M(H<sub>2</sub>O)PO<sub>3</sub>-S<sub>2</sub>C<sub>12</sub>H<sub>7</sub>
 (M = Cu, Zn) and
 M(H<sub>2</sub>O)<sub>2</sub>(PO<sub>2</sub>OH-S<sub>2</sub>C<sub>12</sub>H<sub>7</sub>)<sub>2</sub>
 (M = Mn, Co).
;
_journal_name_full 'Dalton transactions (Cambridge, England : 2003)'
_journal_paper_doi 10.1039/d3dt03153e
_journal_year 2023
_chemical_formula_moiety 'C12 H10 Mn0.5 O4 P S2'
_chemical_formula_sum 'C12 H10 Mn0.5 O4 P S2'
_chemical_formula_weight 340.76
_space_group_crystal_system monoclinic
_space_group_IT_number 14
_space_group_name_Hall '-P 2ybc'
_space_group_name_H-M_alt 'P 1 21/c 1'
_atom_sites_solution_hydrogens mixed
_atom_sites_solution_primary dual
_audit_creation_date 2023-09-04
_audit_creation_method
;
Olex2 1.3
(compiled 2020.11.12 svn.r5f609507 for OlexSys, GUI svn.r6226)
;
_audit_update_record
;
2023-09-21 deposited with the CCDC.	2023-11-15 downloaded from the CCDC.
;
_cell_angle_alpha 90
_cell_angle_beta 93.8226(4)
_cell_angle_gamma 90
_cell_formula_units_Z 8
_cell_length_a 22.20022(9)
_cell_length_b 8.01328(3)
_cell_length_c 15.22699(7)
_cell_measurement_reflns_used 88009
_cell_measurement_temperature 293(2)
_cell_measurement_theta_max 75.6280
_cell_measurement_theta_min 3.9580
_cell_volume 2702.803(19)
_computing_cell_refinement 'CrysAlisPro 1.171.40.84a (Rigaku OD, 2020)'
_computing_data_collection 'CrysAlisPro 1.171.40.84a (Rigaku OD, 2020)'
_computing_data_reduction 'CrysAlisPro 1.171.40.84a (Rigaku OD, 2020)'
_computing_molecular_graphics 'Olex2 1.3 (Dolomanov et al., 2009)'
_computing_publication_material 'Olex2 1.3 (Dolomanov et al., 2009)'
_computing_structure_refinement 'SHELXL 2018/3 (Sheldrick, 2015)'
_computing_structure_solution 'SHELXT 2018/2 (Sheldrick, 2018)'
_diffrn_ambient_temperature 293(2)
_diffrn_detector_area_resol_mean 13.3333
_diffrn_detector_type 'Eiger 1M'
_diffrn_measured_fraction_theta_full 1.000
_diffrn_measured_fraction_theta_max 0.999
_diffrn_measurement_details
;
List of Runs (angles in degrees, time in seconds):

  # Type    Start    End  Width  t~exp~   \w     \q     \k     \f   Frames
#--------------------------------------------------------------------------
  1  \w    -20.00  35.00   0.50    1.50    --   -2.25 -92.00 106.00  110
  2  \w    -40.00  42.00   0.50    1.50    --   -2.25  92.00-141.00  164
  3  \w    -20.00  80.00   0.50    1.50    --   42.54 -92.00 106.00  200
  4  \w     35.00 106.00   0.50    6.00    --  110.00 -92.00 106.00  142
  5  \w    101.00 178.00   0.50    6.00    --  110.00  92.00-141.00  154
  6  \w    -37.00  26.00   0.50    1.50    --   42.54 -19.00-180.00  126
  7  \w     25.00 118.00   0.50    1.50    --   42.54  38.00  60.00  186
  8  \w    -37.00  26.00   0.50    1.50    --   42.54 -19.00-150.00  126
  9  \w    -37.00  26.00   0.50    1.50    --   42.54 -19.00 120.00  126
 10  \w    -37.00  26.00   0.50    1.50    --   42.54 -19.00 -60.00  126
 11  \w      5.00  35.00   0.50    1.50    --   42.54  93.00-156.61   60
 12  \w     87.00 178.00   0.50    6.00    --  110.00  61.00-120.00  182
 13  \w     87.00 178.00   0.50    6.00    --  110.00  61.00 -90.00  182
 14  \w     43.00  71.00   0.50    6.00    --  110.00 -61.00   0.00   56
 15  \w     35.00 107.00   0.50    6.00    --  110.00 -94.00 120.00  144
 16  \w     44.00 105.00   0.50    6.00    --  110.00 -77.00 120.00  122
 17  \w     95.00 178.00   0.50    6.00    --  110.00  45.00-150.00  166
 18  \w     61.00 178.00   0.50    6.00    --  110.00  15.00 120.00  234
 19  \w     44.00 105.00   0.50    6.00    --  110.00 -77.00 150.00  122
 20  \w     40.00 118.00   0.50    6.00    --  110.00-133.00  29.18  156
 21  \w     44.00 105.00   0.50    6.00    --  110.00 -77.00-120.00  122
 22  \w     61.00 178.00   0.50    6.00    --  110.00  15.00 120.00  234
 23  \w     44.00 105.00   0.50    6.00    --  110.00 -77.00-180.00  122
 24  \w     35.00 107.00   0.50    6.00    --  110.00 -94.00-180.00  144
 25  \w     87.00 178.00   0.50    6.00    --  110.00  30.00  30.00  182
 26  \w     87.00 178.00   0.50    6.00    --  110.00  61.00 150.00  182
 27  \w     44.00 105.00   0.50    6.00    --  110.00 -77.00   0.00  122
 28  \w     80.00 176.00   0.50    6.00    --  110.00  75.00  83.97  192
 29  \w     35.00 107.00   0.50    6.00    --  110.00 -94.00 -60.00  144
 30  \w     61.00 178.00   0.50    6.00    --  110.00  15.00-150.00  234
 31  \w     43.00  71.00   0.50    6.00    --  110.00 -61.00-120.00   56
 32  \w     35.00 107.00   0.50    6.00    --  110.00 -94.00-120.00  144
 33  \w     35.00 107.00   0.50    6.00    --  110.00 -94.00  90.00  144
 34  \w     35.00 107.00   0.50    6.00    --  110.00 -94.00 150.00  144
 35  \w     38.00 112.00   0.50    6.00    --  110.00-125.00-180.00  148
 36  \w     38.00 112.00   0.50    6.00    --  110.00-125.00  30.00  148
 37  \w     95.00 178.00   0.50    6.00    --  110.00  45.00-180.00  166
 38  \w     94.00 178.00   0.50    6.00    --  110.00 125.00-120.00  168
 39  \w     94.00 178.00   0.50    6.00    --  110.00 125.00 -60.00  168
 40  \w     40.00 145.00   0.50    6.00    --  110.00 -86.00  40.71  210
 41  \w     43.00  71.00   0.50    6.00    --  110.00 -61.00-150.00   56
 42  \w     12.00 109.00   0.50    1.50    --   42.54  77.00 -60.00  194
 43  \w      5.00  42.00   0.50    1.50    --   42.54  92.00-120.78   74
 44  \w     12.00 109.00   0.50    1.50    --   42.54  77.00-180.00  194
 45  \w    -24.00  73.00   0.50    1.50    --   42.54 -77.00 -30.00  194
 46  \w     23.00 112.00   0.50    1.50    --   42.54  57.00 -90.00  178
 47  \w     -2.00  84.00   0.50    1.50    --   42.54 -99.00-180.00  172
 48  \w    -37.00  26.00   0.50    1.50    --   42.54 -19.00 -30.00  126
 49  \w     12.00 109.00   0.50    1.50    --   42.54  77.00  90.00  194
 50  \w     12.00 109.00   0.50    1.50    --   42.54  77.00  30.00  194
 51  \w     12.00 109.00   0.50    1.50    --   42.54  77.00 120.00  194
 52  \w     87.00 178.00   0.50    6.00    --  110.00  61.00  60.00  182
 53  \w     82.00 176.00   0.50    6.00    --  110.00  72.00  10.50  188
 54  \w     80.00 177.00   0.50    6.00    --  110.00  77.00 -60.00  194
 55  \w     80.00 177.00   0.50    6.00    --  110.00  77.00 -30.00  194
 56  \w     80.00 176.00   0.50    6.00    --  110.00  75.00  -0.40  192
 57  \w     43.00 126.00   0.50    6.00    --  110.00-143.00 114.36  166
 58  \w     87.00 178.00   0.50    6.00    --  110.00  61.00 -60.00  182
 59  \w     95.00 178.00   0.50    6.00    --  110.00  45.00 -30.00  166
 60  \w     80.00 177.00   0.50    6.00    --  110.00  77.00  60.00  194
 61  \w     80.00 177.00   0.50    6.00    --  110.00  77.00 136.97  194
 62  \w     80.00 177.00   0.50    6.00    --  110.00  77.00-120.00  194
 63  \w     80.00 176.00   0.50    6.00    --  110.00  75.00 126.69  192
 64  \w     80.00 177.00   0.50    6.00    --  110.00  77.00 -90.00  194
 65  \w     80.00 177.00   0.50    6.00    --  110.00  77.00-180.00  194
 66  \w     80.00 177.00   0.50    6.00    --  110.00  77.00  90.00  194
 67  \w     80.00 177.00   0.50    6.00    --  110.00  77.00 150.00  194
 68  \w     87.00 178.00   0.50    6.00    --  110.00  30.00 -60.00  182
 69  \w     87.00 178.00   0.50    6.00    --  110.00  61.00-180.00  182
 70  \w     87.00 178.00   0.50    6.00    --  110.00  61.00-150.00  182
 71  \w     38.00 112.00   0.50    6.00    --  110.00-125.00 -60.00  148
 72  \w     80.00 177.00   0.50    6.00    --  110.00  77.00  30.00  194
 73  \w     87.00 178.00   0.50    6.00    --  110.00  61.00  30.00  182
 74  \w     87.00 178.00   0.50    6.00    --  110.00  61.00   0.00  182
 75  \w     80.00 177.00   0.50    6.00    --  110.00  77.00-150.00  194
 76  \w     44.00 105.00   0.50    6.00    --  110.00 -77.00 -60.00  122
 77  \w     43.00  71.00   0.50    6.00    --  110.00 -61.00-180.00   56
 78  \w     43.00  71.00   0.50    6.00    --  110.00 -61.00  30.00   56
 79  \w     38.00 112.00   0.50    6.00    --  110.00-125.00 120.00  148
 80  \w     87.00 178.00   0.50    6.00    --  110.00  61.00 -30.00  182
 81  \w     80.00 176.00   0.50    6.00    --  110.00  75.00 110.48  192
 82  \w    -57.00 -12.00   0.50    1.50    --   -2.25 125.00  90.00   90
 83  \w    -13.00  36.00   0.50    1.50    --   -2.25 -94.00 -90.00   98
 84  \w     12.00 109.00   0.50    1.50    --   42.54  77.00 -30.00  194
 85  \w     23.00 112.00   0.50    1.50    --   42.54  57.00 -60.00  178
 86  \w     25.00 118.00   0.50    1.50    --   42.54  38.00-120.00  186
 87  \w     25.00 118.00   0.50    1.50    --   42.54  38.00 -60.00  186
 88  \w     23.00 112.00   0.50    1.50    --   42.54  57.00 150.00  178
 89  \w    -37.00  26.00   0.50    1.50    --   42.54 -19.00  30.00  126
 90  \w     23.00 112.00   0.50    1.50    --   42.54  57.00  90.00  178
 91  \w     -2.00  84.00   0.50    1.50    --   42.54 -99.00 -30.00  172
 92  \w     87.00 178.00   0.50    6.00    --  110.00  61.00  90.00  182
 93  \w     38.00 112.00   0.50    6.00    --  110.00-125.00-120.00  148
 94  \w     89.00 178.00   0.50    6.00    --  110.00  59.00-140.37  178
 95  \w     80.00 177.00   0.50    6.00    --  110.00  77.00 120.00  194
 96  \w     38.00 112.00   0.50    6.00    --  110.00-125.00  60.00  148
 97  \w     87.00 178.00   0.50    6.00    --  110.00  30.00 -30.00  182
 98  \w     82.00 175.00   0.50    6.00    --  110.00  71.00  63.44  186
 99  \w     83.00 175.00   0.50    6.00    --  110.00  69.00-128.45  184
100  \w     36.00 110.00   0.50    6.00    --  110.00-114.00-137.57  148
101  \w     41.00 143.00   0.50    6.00    --  110.00 -83.00 -54.93  204
102  \w     87.00 178.00   0.50    6.00    --  110.00  30.00-120.00  182
103  \w     87.00 178.00   0.50    6.00    --  110.00  30.00 -90.00  182
104  \w     35.00 109.00   0.50    6.00    --  110.00-109.00 123.39  148
105  \w     38.00 112.00   0.50    6.00    --  110.00-125.00 -30.00  148
106  \w     37.00 111.00   0.50    6.00    --  110.00-122.00 -24.14  148
107  \w     43.00  71.00   0.50    6.00    --  110.00 -61.00 -30.00   56
108  \w     94.00 178.00   0.50    6.00    --  110.00 125.00 150.00  168
109  \w     87.00 178.00   0.50    6.00    --  110.00  61.00 120.00  182
110  \w     87.00 178.00   0.50    6.00    --  110.00  30.00  90.00  182
111  \w     87.00 178.00   0.50    6.00    --  110.00  30.00 120.00  182
112  \w     87.00 178.00   0.50    6.00    --  110.00  30.00 150.00  182
113  \w     94.00 178.00   0.50    6.00    --  110.00 125.00 -30.00  168
114  \w     95.00 178.00   0.50    6.00    --  110.00  45.00   0.00  166
115  \w     87.00 178.00   0.50    6.00    --  110.00  30.00-150.00  182
116  \w     38.00 112.00   0.50    6.00    --  110.00-125.00 -90.00  148
117  \w     87.00 178.00   0.50    6.00    --  110.00  30.00   0.00  182
118  \w     87.00 178.00   0.50    6.00    --  110.00  61.00-115.60  182
119  \w     80.00 177.00   0.50    6.00    --  110.00  77.00   0.00  194
120  \w     83.00 175.00   0.50    6.00    --  110.00  69.00   5.96  184
121  \w     95.00 178.00   0.50    6.00    --  110.00  45.00  90.00  166
122  \w    -39.00 122.00   0.50    1.50    --   42.54   0.00  30.00  322
123  \w    -39.00 122.00   0.50    1.50    --   42.54   0.00-120.00  322
124  \w    -39.00 122.00   0.50    1.50    --   42.54   0.00 -60.00  322
125  \w     23.00 112.00   0.50    1.50    --   42.54  57.00-120.00  178
126  \w    -39.00 122.00   0.50    1.50    --   42.54   0.00 -30.00  322
127  \w    -39.00 122.00   0.50    1.50    --   42.54   0.00   0.00  322
128  \w    -39.00 122.00   0.50    1.50    --   42.54   0.00-180.00  322
129  \w    -39.00 122.00   0.50    1.50    --   42.54   0.00-150.00  322
130  \w    -39.00 122.00   0.50    1.50    --   42.54   0.00 -90.00  322
131  \w    -39.00 122.00   0.50    1.50    --   42.54   0.00  60.00  322
132  \w     38.00 112.00   0.50    6.00    --  110.00-125.00-150.00  148
133  \w     35.00 107.00   0.50    6.00    --  110.00 -94.00  60.00  144
134  \w     42.00 142.00   0.50    6.00    --  110.00 -81.00-155.50  200
135  \w     38.00 112.00   0.50    6.00    --  110.00-125.00 150.00  148
136  \w     87.00 178.00   0.50    6.00    --  110.00  30.00-180.00  182
137  \w     35.00 107.00   0.50    6.00    --  110.00 -94.00 -30.00  144
138  \w     35.00 107.00   0.50    6.00    --  110.00 -94.00 -90.00  144
139  \w     94.00 178.00   0.50    6.00    --  110.00 125.00  30.00  168
140  \w     94.00 178.00   0.50    6.00    --  110.00 125.00 -90.00  168
141  \w     94.00 178.00   0.50    6.00    --  110.00 125.00-180.00  168
142  \w     90.00 178.00   0.50    6.00    --  110.00  35.00  89.25  176
143  \w     85.00 175.00   0.50    6.00    --  110.00  67.00  89.98  180
144  \w     95.00 178.00   0.50    6.00    --  110.00  45.00 120.00  166
145  \w     95.00 178.00   0.50    6.00    --  110.00  45.00 -90.00  166
146  \w     29.00 178.00   0.50    6.00    --  110.00   0.00-180.00  298
;
_diffrn_measurement_device 'four-circle diffractometer'
_diffrn_measurement_device_type 'XtaLAB Synergy, Dualflex, Eiger 1M'
_diffrn_measurement_method '\w scans'
_diffrn_radiation_type CuK\a
_diffrn_radiation_wavelength 1.54184
_diffrn_reflns_av_R_equivalents 0.0477
_diffrn_reflns_av_unetI/netI 0.0098
_diffrn_reflns_Laue_measured_fraction_full 1.000
_diffrn_reflns_Laue_measured_fraction_max 0.999
_diffrn_reflns_limit_h_max 27
_diffrn_reflns_limit_h_min -27
_diffrn_reflns_limit_k_max 10
_diffrn_reflns_limit_k_min -10
_diffrn_reflns_limit_l_max 19
_diffrn_reflns_limit_l_min -18
_diffrn_reflns_number 186132
_diffrn_reflns_point_group_measured_fraction_full 1.000
_diffrn_reflns_point_group_measured_fraction_max 0.999
_diffrn_reflns_theta_full 67.684
_diffrn_reflns_theta_max 75.910
_diffrn_reflns_theta_min 3.991
_exptl_absorpt_coefficient_mu 8.412
_exptl_absorpt_correction_T_max 1.00000
_exptl_absorpt_correction_T_min 0.52812
_exptl_absorpt_correction_type multi-scan
_exptl_absorpt_process_details
;
CrysAlisPro 1.171.40.84a (Rigaku Oxford Diffraction, 2020)
Empirical absorption correction using spherical harmonics,
implemented in SCALE3 ABSPACK scaling algorithm.
;
_exptl_crystal_colour brown
_exptl_crystal_colour_primary brown
_exptl_crystal_density_diffrn 1.675
_exptl_crystal_description platelets
_exptl_crystal_F_000 1388
_exptl_crystal_size_max 0.119
_exptl_crystal_size_mid 0.08
_exptl_crystal_size_min 0.023
_refine_diff_density_max 0.564
_refine_diff_density_min -0.519
_refine_diff_density_rms 0.056
_refine_ls_extinction_method none
_refine_ls_goodness_of_fit_ref 1.148
_refine_ls_hydrogen_treatment mixed
_refine_ls_matrix_type full
_refine_ls_number_parameters 364
_refine_ls_number_reflns 5627
_refine_ls_number_restraints 0
_refine_ls_restrained_S_all 1.148
_refine_ls_R_factor_all 0.0307
_refine_ls_R_factor_gt 0.0307
_refine_ls_shift/su_max 0.004
_refine_ls_shift/su_mean 0.000
_refine_ls_structure_factor_coef Fsqd
_refine_ls_weighting_details 'w=1/[\s^2^(Fo^2^)+(0.0280P)^2^+3.0688P] where P=(Fo^2^+2Fc^2^)/3'
_refine_ls_weighting_scheme calc
_refine_ls_wR_factor_gt 0.0791
_refine_ls_wR_factor_ref 0.0791
_reflns_Friedel_coverage 0.000
_reflns_number_gt 5617
_reflns_number_total 5627
_reflns_threshold_expression 'I > 2\s(I)'
_cod_data_source_file d3dt03153e2.cif
_cod_data_source_block gl1516_2
_cod_original_cell_volume 2702.80(2)
_cod_original_formula_sum 'C12 H10 Mn0.50 O4 P S2'
_cod_database_code 7714559
_shelx_shelxl_version_number 2018/3
_shelx_space_group_comment
;
The symmetry employed for this shelxl refinement is uniquely defined
by the following loop, which should always be used as a source of
symmetry information in preference to the above space-group names.
They are only intended as comments.
;
_olex2_refinement_description
;
1. Fixed Uiso
 At 1.2 times of:
  All C(H) groups
 At 1.5 times of:
  All O(H) groups
2.a Free rotating group:
 O2(H2A,H2B), O1(H1A,H1B)
2.b Aromatic/amide H refined with riding coordinates:
 C6(H6), C8(H8), C21(H21), C23(H23), C7(H7), C24(H24), C12(H12), C14(H14),
 C9(H9), C17(H17), C10(H10), C16(H16), C11(H11), C15(H15)
2.c Idealised tetrahedral OH refined as rotating group:
 O4(H4), O3(H3)
;
_olex2_submission_special_instructions 'No special instructions were received'
_oxdiff_exptl_absorpt_empirical_details
;
Empirical correction (ABSPACK) includes:
- Absorption correction using spherical harmonics
- Frame scaling
;

loop_
_space_group_symop_operation_xyz
'x, y, z'
'-x, y+1/2, -z+1/2'
'-x, -y, -z'
'x, -y-1/2, z-1/2'

loop_
_atom_site_label
_atom_site_type_symbol
_atom_site_fract_x
_atom_site_fract_y
_atom_site_fract_z
_atom_site_U_iso_or_equiv
_atom_site_adp_type
_atom_site_occupancy
_atom_site_site_symmetry_order
_atom_site_calc_flag
_atom_site_refinement_flags_posn
_atom_site_refinement_flags_adp
_atom_site_refinement_flags_occupancy
_atom_site_disorder_assembly
_atom_site_disorder_group
Mn1 Mn 0.49582(2) 0.67195(4) 0.63980(2) 0.01954(8) Uani 1 1 d . . . . .
P2 P 0.41776(2) 0.50759(6) 0.79675(3) 0.01846(10) Uani 1 1 d . . . . .
P1 P 0.41748(2) 0.33822(6) 0.54194(3) 0.02043(11) Uani 1 1 d . . . . .
S1 S 0.22446(3) 0.77715(8) 0.60362(4) 0.03731(14) Uani 1 1 d . . . . .
S2 S 0.14457(3) 0.45432(8) 0.64712(5) 0.04181(15) Uani 1 1 d . . . . .
S3 S 0.23073(3) 0.64516(9) 0.35679(4) 0.04567(17) Uani 1 1 d . . . . .
S4 S 0.14198(3) 0.34100(9) 0.39855(5) 0.04257(15) Uani 1 1 d . . . . .
O6 O 0.44691(6) 0.34103(17) 0.77869(9) 0.0229(3) Uani 1 1 d . . . . .
O5 O 0.44682(6) 0.65688(17) 0.75750(9) 0.0237(3) Uani 1 1 d . . . . .
O8 O 0.44810(7) 0.25417(18) 0.46762(9) 0.0259(3) Uani 1 1 d . . . . .
O4 O 0.41745(7) 0.52905(19) 0.89953(9) 0.0273(3) Uani 1 1 d . . . . .
H4 H 0.441267 0.602764 0.915797 0.041 Uiso 1 1 calc R U . . .
O3 O 0.42473(7) 0.21493(19) 0.62249(9) 0.0282(3) Uani 1 1 d . . . . .
H3 H 0.430834 0.268546 0.668085 0.042 Uiso 1 1 calc R U . . .
O7 O 0.43883(7) 0.50982(19) 0.56488(10) 0.0307(3) Uani 1 1 d . . . . .
C6 C 0.31447(9) 0.6250(3) 0.70407(13) 0.0258(4) Uani 1 1 d . . . . .
H6 H 0.337356 0.718203 0.691677 0.031 Uiso 1 1 calc R U . . .
C22 C 0.33777(9) 0.3438(3) 0.51025(13) 0.0246(4) Uani 1 1 d . . . . .
C5 C 0.34021(9) 0.4964(3) 0.75501(13) 0.0231(4) Uani 1 1 d . . . . .
C1 C 0.25442(9) 0.6145(3) 0.67150(14) 0.0270(4) Uani 1 1 d . . . . .
C8 C 0.30539(10) 0.3576(3) 0.77413(16) 0.0328(5) Uani 1 1 d . . . . .
H8 H 0.322436 0.271327 0.808232 0.039 Uiso 1 1 calc R U . . .
C21 C 0.31453(10) 0.4799(3) 0.46227(14) 0.0292(4) Uani 1 1 d . . . . .
H21 H 0.339087 0.571622 0.453462 0.035 Uiso 1 1 calc R U . . .
C2 C 0.22018(10) 0.4761(3) 0.69083(14) 0.0297(4) Uani 1 1 d . . . . .
C20 C 0.25505(10) 0.4803(3) 0.42737(14) 0.0305(5) Uani 1 1 d . . . . .
C23 C 0.29957(10) 0.2113(3) 0.52720(16) 0.0335(5) Uani 1 1 d . . . . .
H23 H 0.314372 0.120063 0.559642 0.040 Uiso 1 1 calc R U . . .
C19 C 0.21726(10) 0.3474(3) 0.44509(15) 0.0317(5) Uani 1 1 d . . . . .
C7 C 0.24554(11) 0.3481(3) 0.74248(16) 0.0354(5) Uani 1 1 d . . . . .
H7 H 0.222345 0.255992 0.755814 0.042 Uiso 1 1 calc R U . . .
C4 C 0.15135(10) 0.7977(3) 0.64225(15) 0.0346(5) Uani 1 1 d . . . . .
C3 C 0.11679(10) 0.6589(3) 0.65921(15) 0.0357(5) Uani 1 1 d . . . . .
C24 C 0.23943(11) 0.2153(3) 0.49570(17) 0.0374(5) Uani 1 1 d . . . . .
H24 H 0.213846 0.128194 0.508813 0.045 Uiso 1 1 calc R U . . .
C18 C 0.11963(11) 0.5510(3) 0.40906(15) 0.0377(5) Uani 1 1 d . . . . .
C13 C 0.15728(11) 0.6818(3) 0.39015(16) 0.0386(6) Uani 1 1 d . . . . .
C12 C 0.05808(12) 0.6794(4) 0.68465(18) 0.0463(7) Uani 1 1 d . . . . .
H12 H 0.035018 0.586689 0.697314 0.056 Uiso 1 1 calc R U . . .
C14 C 0.13721(14) 0.8456(4) 0.3969(2) 0.0515(7) Uani 1 1 d . . . . .
H14 H 0.162698 0.933713 0.384944 0.062 Uiso 1 1 calc R U . . .
C9 C 0.12754(12) 0.9564(4) 0.65241(18) 0.0445(6) Uani 1 1 d . . . . .
H9 H 0.151239 1.049709 0.643404 0.053 Uiso 1 1 calc R U . . .
C17 C 0.06184(12) 0.5849(4) 0.43520(18) 0.0488(7) Uani 1 1 d . . . . .
H17 H 0.036570 0.497610 0.449073 0.059 Uiso 1 1 calc R U . . .
C10 C 0.06885(13) 0.9765(4) 0.6758(2) 0.0541(8) Uani 1 1 d . . . . .
H10 H 0.052813 1.082900 0.681288 0.065 Uiso 1 1 calc R U . . .
C16 C 0.04211(14) 0.7473(5) 0.4405(2) 0.0591(9) Uani 1 1 d . . . . .
H16 H 0.003341 0.769091 0.457200 0.071 Uiso 1 1 calc R U . . .
C11 C 0.03423(13) 0.8378(5) 0.6910(2) 0.0555(8) Uani 1 1 d . . . . .
H11 H -0.005494 0.851057 0.705654 0.067 Uiso 1 1 calc R U . . .
C15 C 0.07953(15) 0.8776(5) 0.4212(2) 0.0587(8) Uani 1 1 d . . . . .
H15 H 0.065930 0.986998 0.424642 0.070 Uiso 1 1 calc R U . . .
O2 O 0.56169(10) 0.4705(3) 0.6740(2) 0.0688(8) Uani 1 1 d G . . A -1
H2A H 0.559135 0.359870 0.697573 0.066(10) Uiso 1 1 d G . . A -1
H2B H 0.564435 0.453885 0.612099 0.17(3) Uiso 1 1 d G . . A -1
O1 O 0.43245(8) 0.8711(2) 0.58988(11) 0.0349(4) Uani 1 1 d G . . B -1
H1A H 0.428105 0.872420 0.526829 0.108(16) Uiso 1 1 d G . . B -1
H1B H 0.434056 0.986632 0.606249 0.056(9) Uiso 1 1 d G . . B -1

loop_
_atom_site_aniso_label
_atom_site_aniso_U_11
_atom_site_aniso_U_22
_atom_site_aniso_U_33
_atom_site_aniso_U_23
_atom_site_aniso_U_13
_atom_site_aniso_U_12
Mn1 0.02342(16) 0.01684(15) 0.01825(15) -0.00146(11) 0.00067(11) -0.00239(11)
P2 0.0224(2) 0.0170(2) 0.0160(2) 0.00082(17) 0.00168(17) 0.00227(17)
P1 0.0246(2) 0.0189(2) 0.0177(2) -0.00295(17) 0.00078(18) -0.00199(18)
S1 0.0308(3) 0.0431(3) 0.0379(3) 0.0160(3) 0.0013(2) 0.0090(2)
S2 0.0292(3) 0.0405(3) 0.0541(4) -0.0043(3) -0.0101(2) -0.0013(2)
S3 0.0349(3) 0.0572(4) 0.0448(3) 0.0242(3) 0.0016(3) 0.0042(3)
S4 0.0281(3) 0.0457(4) 0.0528(4) -0.0062(3) -0.0056(3) -0.0017(2)
O6 0.0292(7) 0.0210(7) 0.0182(6) 0.0003(5) -0.0003(5) 0.0072(5)
O5 0.0279(7) 0.0205(7) 0.0230(7) 0.0009(5) 0.0037(5) -0.0014(5)
O8 0.0323(7) 0.0248(7) 0.0212(7) -0.0038(6) 0.0062(6) -0.0034(6)
O4 0.0385(8) 0.0246(7) 0.0187(7) -0.0034(6) 0.0020(6) 0.0024(6)
O3 0.0422(8) 0.0238(7) 0.0181(7) -0.0018(6) -0.0019(6) 0.0002(6)
O7 0.0349(8) 0.0230(7) 0.0337(8) -0.0080(6) -0.0010(6) -0.0061(6)
C6 0.0265(10) 0.0241(10) 0.0270(10) 0.0044(8) 0.0035(8) 0.0023(8)
C22 0.0260(10) 0.0259(10) 0.0218(9) -0.0029(8) 0.0018(8) -0.0009(8)
C5 0.0227(9) 0.0244(10) 0.0222(9) 0.0022(8) 0.0021(7) 0.0024(8)
C1 0.0272(10) 0.0290(11) 0.0249(10) 0.0034(8) 0.0017(8) 0.0058(8)
C8 0.0316(11) 0.0284(11) 0.0376(12) 0.0119(9) -0.0026(9) -0.0014(9)
C21 0.0287(10) 0.0296(11) 0.0295(11) 0.0025(9) 0.0028(8) -0.0027(9)
C2 0.0253(10) 0.0339(12) 0.0295(11) -0.0016(9) -0.0010(8) 0.0011(9)
C20 0.0314(11) 0.0349(12) 0.0252(10) 0.0025(9) 0.0028(8) 0.0032(9)
C23 0.0330(11) 0.0282(11) 0.0392(12) 0.0049(10) 0.0008(9) -0.0015(9)
C19 0.0254(10) 0.0373(12) 0.0323(11) -0.0039(9) 0.0010(9) -0.0011(9)
C7 0.0317(11) 0.0315(12) 0.0429(13) 0.0088(10) 0.0014(10) -0.0057(9)
C4 0.0305(11) 0.0441(13) 0.0283(11) 0.0027(10) -0.0058(9) 0.0080(10)
C3 0.0285(11) 0.0473(14) 0.0304(11) -0.0002(10) -0.0052(9) 0.0060(10)
C24 0.0312(12) 0.0348(13) 0.0461(14) 0.0032(11) 0.0025(10) -0.0080(10)
C18 0.0324(12) 0.0503(15) 0.0295(11) 0.0003(10) -0.0040(9) 0.0069(11)
C13 0.0358(12) 0.0481(15) 0.0306(12) 0.0056(10) -0.0068(10) 0.0062(11)
C12 0.0305(12) 0.0642(19) 0.0439(14) 0.0047(13) -0.0005(11) 0.0021(12)
C14 0.0542(17) 0.0504(17) 0.0473(16) 0.0063(13) -0.0151(13) 0.0093(13)
C9 0.0429(14) 0.0457(15) 0.0440(14) 0.0009(12) -0.0040(11) 0.0136(12)
C17 0.0354(13) 0.070(2) 0.0411(14) 0.0053(14) 0.0028(11) 0.0100(13)
C10 0.0479(16) 0.0612(19) 0.0525(16) -0.0060(14) -0.0029(13) 0.0264(15)
C16 0.0488(16) 0.083(2) 0.0456(16) 0.0026(16) 0.0030(13) 0.0302(17)
C11 0.0354(14) 0.082(2) 0.0491(16) -0.0005(15) 0.0020(12) 0.0210(15)
C15 0.0635(19) 0.062(2) 0.0492(17) -0.0009(15) -0.0091(14) 0.0290(17)
O2 0.0467(12) 0.0403(11) 0.123(2) 0.0451(13) 0.0329(13) 0.0179(9)
O1 0.0482(10) 0.0250(8) 0.0309(8) 0.0023(6) -0.0029(7) 0.0084(7)

loop_
_atom_type_symbol
_atom_type_description
_atom_type_scat_dispersion_real
_atom_type_scat_dispersion_imag
_atom_type_scat_source
C C 0.0181 0.0091 'International Tables Vol C Tables 4.2.6.8 and 6.1.1.4'
H H 0.0000 0.0000 'International Tables Vol C Tables 4.2.6.8 and 6.1.1.4'
Mn Mn -0.5299 2.8052 'International Tables Vol C Tables 4.2.6.8 and 6.1.1.4'
O O 0.0492 0.0322 'International Tables Vol C Tables 4.2.6.8 and 6.1.1.4'
P P 0.2955 0.4335 'International Tables Vol C Tables 4.2.6.8 and 6.1.1.4'
S S 0.3331 0.5567 'International Tables Vol C Tables 4.2.6.8 and 6.1.1.4'

loop_
_geom_angle_atom_site_label_1
_geom_angle_atom_site_label_2
_geom_angle_atom_site_label_3
_geom_angle
_geom_angle_site_symmetry_1
_geom_angle_site_symmetry_3
_geom_angle_publ_flag
O6 Mn1 O8 85.35(5) 2_656 3_666 ?
O6 Mn1 O2 88.18(9) 2_656 . ?
O6 Mn1 O1 94.58(6) 2_656 . ?
O5 Mn1 O6 82.52(5) . 2_656 ?
O5 Mn1 O8 166.41(5) . 3_666 ?
O5 Mn1 O2 97.18(8) . . ?
O5 Mn1 O1 88.95(6) . . ?
O8 Mn1 O2 88.49(7) 3_666 . ?
O8 Mn1 O1 85.95(6) 3_666 . ?
O7 Mn1 O6 178.10(6) . 2_656 ?
O7 Mn1 O5 95.61(6) . . ?
O7 Mn1 O8 96.49(6) . 3_666 ?
O7 Mn1 O2 92.37(9) . . ?
O7 Mn1 O1 85.06(6) . . ?
O2 Mn1 O1 173.57(9) . . ?
O6 P2 O4 107.85(8) . . ?
O6 P2 C5 107.59(9) . . ?
O5 P2 O6 115.41(8) . . ?
O5 P2 O4 109.81(8) . . ?
O5 P2 C5 109.01(9) . . ?
O4 P2 C5 106.82(9) . . ?
O8 P1 O3 105.97(8) . . ?
O8 P1 C22 106.99(9) . . ?
O3 P1 C22 105.76(9) . . ?
O7 P1 O8 115.72(9) . . ?
O7 P1 O3 112.48(9) . . ?
O7 P1 C22 109.34(9) . . ?
C1 S1 C4 101.07(11) . . ?
C3 S2 C2 101.42(11) . . ?
C13 S3 C20 101.56(11) . . ?
C18 S4 C19 101.51(11) . . ?
P2 O6 Mn1 132.95(8) . 2_646 ?
P2 O5 Mn1 128.89(8) . . ?
P1 O8 Mn1 137.64(9) . 3_666 ?
P2 O4 H4 109.5 . . ?
P1 O3 H3 109.5 . . ?
P1 O7 Mn1 150.60(10) . . ?
C5 C6 H6 119.9 . . ?
C5 C6 C1 120.1(2) . . ?
C1 C6 H6 119.9 . . ?
C21 C22 P1 118.86(16) . . ?
C21 C22 C23 119.0(2) . . ?
C23 C22 P1 121.99(17) . . ?
C6 C5 P2 120.60(16) . . ?
C6 C5 C8 119.62(19) . . ?
C8 C5 P2 119.78(16) . . ?
C6 C1 S1 118.54(17) . . ?
C2 C1 S1 121.59(16) . . ?
C2 C1 C6 119.85(19) . . ?
C5 C8 H8 119.9 . . ?
C7 C8 C5 120.2(2) . . ?
C7 C8 H8 119.9 . . ?
C22 C21 H21 119.6 . . ?
C20 C21 C22 120.8(2) . . ?
C20 C21 H21 119.6 . . ?
C1 C2 S2 121.18(17) . . ?
C1 C2 C7 120.2(2) . . ?
C7 C2 S2 118.55(18) . . ?
C21 C20 S3 118.61(18) . . ?
C21 C20 C19 119.5(2) . . ?
C19 C20 S3 121.77(17) . . ?
C22 C23 H23 120.0 . . ?
C24 C23 C22 120.1(2) . . ?
C24 C23 H23 120.0 . . ?
C20 C19 S4 120.57(18) . . ?
C24 C19 S4 119.52(18) . . ?
C24 C19 C20 119.8(2) . . ?
C8 C7 C2 120.0(2) . . ?
C8 C7 H7 120.0 . . ?
C2 C7 H7 120.0 . . ?
C3 C4 S1 121.26(19) . . ?
C3 C4 C9 119.6(2) . . ?
C9 C4 S1 119.1(2) . . ?
C4 C3 S2 121.62(18) . . ?
C4 C3 C12 119.8(2) . . ?
C12 C3 S2 118.6(2) . . ?
C23 C24 H24 119.7 . . ?
C19 C24 C23 120.6(2) . . ?
C19 C24 H24 119.7 . . ?
C13 C18 S4 121.76(19) . . ?
C13 C18 C17 119.5(3) . . ?
C17 C18 S4 118.8(2) . . ?
C18 C13 S3 121.1(2) . . ?
C18 C13 C14 119.9(3) . . ?
C14 C13 S3 119.0(2) . . ?
C3 C12 H12 120.1 . . ?
C11 C12 C3 119.9(3) . . ?
C11 C12 H12 120.1 . . ?
C13 C14 H14 119.9 . . ?
C15 C14 C13 120.1(3) . . ?
C15 C14 H14 119.9 . . ?
C4 C9 H9 119.8 . . ?
C10 C9 C4 120.5(3) . . ?
C10 C9 H9 119.8 . . ?
C18 C17 H17 119.9 . . ?
C16 C17 C18 120.2(3) . . ?
C16 C17 H17 119.9 . . ?
C9 C10 H10 120.2 . . ?
C11 C10 C9 119.6(3) . . ?
C11 C10 H10 120.2 . . ?
C17 C16 H16 119.8 . . ?
C17 C16 C15 120.3(3) . . ?
C15 C16 H16 119.8 . . ?
C12 C11 H11 119.7 . . ?
C10 C11 C12 120.5(3) . . ?
C10 C11 H11 119.7 . . ?
C14 C15 H15 120.0 . . ?
C16 C15 C14 120.0(3) . . ?
C16 C15 H15 120.0 . . ?
Mn1 O2 H2A 134.9 . . ?
Mn1 O2 H2B 87.4 . . ?
H2A O2 H2B 104.4 . . ?
Mn1 O1 H1A 111.6 . . ?
Mn1 O1 H1B 126.3 . . ?
H1A O1 H1B 104.4 . . ?

loop_
_geom_bond_atom_site_label_1
_geom_bond_atom_site_label_2
_geom_bond_distance
_geom_bond_site_symmetry_2
_geom_bond_publ_flag
Mn1 O6 2.1869(14) 2_656 ?
Mn1 O5 2.1610(14) . ?
Mn1 O8 2.2018(14) 3_666 ?
Mn1 O7 2.0970(15) . ?
Mn1 O2 2.2171(19) . ?
Mn1 O1 2.2275(16) . ?
P2 O6 1.5164(14) . ?
P2 O5 1.5020(14) . ?
P2 O4 1.5750(14) . ?
P2 C5 1.797(2) . ?
P1 O8 1.5161(14) . ?
P1 O3 1.5748(15) . ?
P1 O7 1.4885(15) . ?
P1 C22 1.803(2) . ?
S1 C1 1.766(2) . ?
S1 C4 1.770(2) . ?
S2 C2 1.773(2) . ?
S2 C3 1.766(3) . ?
S3 C20 1.765(2) . ?
S3 C13 1.765(3) . ?
S4 C19 1.772(2) . ?
S4 C18 1.765(3) . ?
O4 H4 0.8200 . ?
O3 H3 0.8200 . ?
C6 H6 0.9300 . ?
C6 C5 1.389(3) . ?
C6 C1 1.393(3) . ?
C22 C21 1.392(3) . ?
C22 C23 1.394(3) . ?
C5 C8 1.396(3) . ?
C1 C2 1.387(3) . ?
C8 H8 0.9300 . ?
C8 C7 1.385(3) . ?
C21 H21 0.9300 . ?
C21 C20 1.390(3) . ?
C2 C7 1.389(3) . ?
C20 C19 1.393(3) . ?
C23 H23 0.9300 . ?
C23 C24 1.389(3) . ?
C19 C24 1.381(3) . ?
C7 H7 0.9300 . ?
C4 C3 1.385(4) . ?
C4 C9 1.390(4) . ?
C3 C12 1.394(3) . ?
C24 H24 0.9300 . ?
C18 C13 1.383(4) . ?
C18 C17 1.395(3) . ?
C13 C14 1.392(4) . ?
C12 H12 0.9300 . ?
C12 C11 1.381(4) . ?
C14 H14 0.9300 . ?
C14 C15 1.381(4) . ?
C9 H9 0.9300 . ?
C9 C10 1.383(4) . ?
C17 H17 0.9300 . ?
C17 C16 1.377(5) . ?
C10 H10 0.9300 . ?
C10 C11 1.379(5) . ?
C16 H16 0.9300 . ?
C16 C15 1.378(5) . ?
C11 H11 0.9300 . ?
C15 H15 0.9300 . ?
O2 H2A 0.9591 . ?
O2 H2B 0.9584 . ?
O1 H1A 0.9585 . ?
O1 H1B 0.9586 . ?

loop_
_geom_torsion_atom_site_label_1
_geom_torsion_atom_site_label_2
_geom_torsion_atom_site_label_3
_geom_torsion_atom_site_label_4
_geom_torsion
_geom_torsion_site_symmetry_1
_geom_torsion_site_symmetry_2
_geom_torsion_site_symmetry_3
_geom_torsion_site_symmetry_4
_geom_torsion_publ_flag
P2 C5 C8 C7 179.81(19) . . . . ?
P1 C22 C21 C20 172.18(17) . . . . ?
P1 C22 C23 C24 -175.01(19) . . . . ?
S1 C1 C2 S2 0.8(3) . . . . ?
S1 C1 C2 C7 178.25(18) . . . . ?
S1 C4 C3 S2 2.3(3) . . . . ?
S1 C4 C3 C12 -176.27(19) . . . . ?
S1 C4 C9 C10 174.9(2) . . . . ?
S2 C2 C7 C8 176.91(19) . . . . ?
S2 C3 C12 C11 -177.3(2) . . . . ?
S3 C20 C19 S4 -1.3(3) . . . . ?
S3 C20 C19 C24 175.44(19) . . . . ?
S3 C13 C14 C15 178.8(2) . . . . ?
S4 C19 C24 C23 174.96(19) . . . . ?
S4 C18 C13 S3 -1.5(3) . . . . ?
S4 C18 C13 C14 178.1(2) . . . . ?
S4 C18 C17 C16 -177.3(2) . . . . ?
O6 P2 O5 Mn1 28.97(13) . . . . ?
O6 P2 C5 C6 -133.25(17) . . . . ?
O6 P2 C5 C8 47.0(2) . . . . ?
O5 P2 O6 Mn1 105.62(12) . . . 2_646 ?
O5 P2 C5 C6 -7.42(19) . . . . ?
O5 P2 C5 C8 172.81(17) . . . . ?
O8 P1 O7 Mn1 -92.4(2) . . . . ?
O8 P1 C22 C21 -88.91(18) . . . . ?
O8 P1 C22 C23 86.72(19) . . . . ?
O4 P2 O6 Mn1 -17.55(14) . . . 2_646 ?
O4 P2 O5 Mn1 151.09(10) . . . . ?
O4 P2 C5 C6 111.18(17) . . . . ?
O4 P2 C5 C8 -68.60(19) . . . . ?
O3 P1 O8 Mn1 -142.01(12) . . . 3_666 ?
O3 P1 O7 Mn1 29.5(2) . . . . ?
O3 P1 C22 C21 158.44(16) . . . . ?
O3 P1 C22 C23 -25.9(2) . . . . ?
O7 P1 O8 Mn1 -16.62(17) . . . 3_666 ?
O7 P1 C22 C21 37.11(19) . . . . ?
O7 P1 C22 C23 -147.26(18) . . . . ?
C6 C5 C8 C7 0.0(3) . . . . ?
C6 C1 C2 S2 -177.50(17) . . . . ?
C6 C1 C2 C7 0.0(3) . . . . ?
C22 P1 O8 Mn1 105.48(14) . . . 3_666 ?
C22 P1 O7 Mn1 146.71(19) . . . . ?
C22 C21 C20 S3 -172.84(17) . . . . ?
C22 C21 C20 C19 3.9(3) . . . . ?
C22 C23 C24 C19 2.1(4) . . . . ?
C5 P2 O6 Mn1 -132.45(11) . . . 2_646 ?
C5 P2 O5 Mn1 -92.21(12) . . . . ?
C5 C6 C1 S1 -177.64(16) . . . . ?
C5 C6 C1 C2 0.7(3) . . . . ?
C5 C8 C7 C2 0.6(4) . . . . ?
C1 S1 C4 C3 -43.4(2) . . . . ?
C1 S1 C4 C9 139.1(2) . . . . ?
C1 C6 C5 P2 179.53(16) . . . . ?
C1 C6 C5 C8 -0.7(3) . . . . ?
C1 C2 C7 C8 -0.6(4) . . . . ?
C21 C22 C23 C24 0.6(3) . . . . ?
C21 C20 C19 S4 -177.88(17) . . . . ?
C21 C20 C19 C24 -1.2(3) . . . . ?
C2 S2 C3 C4 40.4(2) . . . . ?
C2 S2 C3 C12 -141.0(2) . . . . ?
C20 S3 C13 C18 -41.0(2) . . . . ?
C20 S3 C13 C14 139.4(2) . . . . ?
C20 C19 C24 C23 -1.8(4) . . . . ?
C23 C22 C21 C20 -3.6(3) . . . . ?
C19 S4 C18 C13 42.9(2) . . . . ?
C19 S4 C18 C17 -138.7(2) . . . . ?
C4 S1 C1 C6 -140.04(18) . . . . ?
C4 S1 C1 C2 41.7(2) . . . . ?
C4 C3 C12 C11 1.4(4) . . . . ?
C4 C9 C10 C11 1.4(4) . . . . ?
C3 S2 C2 C1 -42.1(2) . . . . ?
C3 S2 C2 C7 140.4(2) . . . . ?
C3 C4 C9 C10 -2.6(4) . . . . ?
C3 C12 C11 C10 -2.6(4) . . . . ?
C18 S4 C19 C20 -41.0(2) . . . . ?
C18 S4 C19 C24 142.2(2) . . . . ?
C18 C13 C14 C15 -0.9(4) . . . . ?
C18 C17 C16 C15 -0.9(4) . . . . ?
C13 S3 C20 C21 -140.83(19) . . . . ?
C13 S3 C20 C19 42.5(2) . . . . ?
C13 C18 C17 C16 1.2(4) . . . . ?
C13 C14 C15 C16 1.2(4) . . . . ?
C9 C4 C3 S2 179.81(19) . . . . ?
C9 C4 C3 C12 1.2(4) . . . . ?
C9 C10 C11 C12 1.2(5) . . . . ?
C17 C18 C13 S3 -179.97(19) . . . . ?
C17 C18 C13 C14 -0.3(4) . . . . ?
C17 C16 C15 C14 -0.3(5) . . . . ?
